data_1534301
loop_
_publ_author_name
'Bouchdoug, M.'
'Courtois, A.'
'Gerardin, R.'
'Steinmetz, J.'
'Gleitzer, C.'

_publ_section_title
;
 Preparation et etude d'un oxyphosphate Fe4 (P O4)2 O
;
_journal_name_full 'Journal of Solid State Chemistry'
_journal_page_first 149
_journal_page_last 157
_journal_volume 42
_journal_year 1982
_chemical_formula_sum 'Fe4 O9 P2'
_chemical_name_systematic 'Fe4 (P O4)2 O'
_space_group_IT_number 14
_symmetry_space_group_name_Hall '-P 2ybc'
_symmetry_space_group_name_H-M 'P 1 21/c 1'
_cell_angle_alpha 90
_cell_angle_beta 103.95
_cell_angle_gamma 90
_cell_formula_units_Z 4
_cell_length_a 6.564
_cell_length_b 11.271
_cell_length_c 9.383
_cell_volume 673.707
_citation_journal_id_ASTM JSSCBI
_cod_data_source_file Bouchdoug_JSSCBI_1982_1732.cif
_cod_data_source_block Fe4O9P2
_cod_original_cell_volume 673.7072
_cod_database_code 1534301

loop_
_symmetry_equiv_pos_as_xyz
x,y,z
-x,y+1/2,-z+1/2
-x,-y,-z
x,-y-1/2,z-1/2

loop_
_atom_site_label
_atom_site_type_symbol
_atom_site_fract_x
_atom_site_fract_y
_atom_site_fract_z
_atom_site_occupancy
_atom_site_U_iso_or_equiv
Fe1 Fe+2 0.8183 0.3968 0.4674 1 0.0
Fe3 Fe+2 0.9525 0.4041 0.1181 1 0.0
O9 O-2 0.23 0.5077 0.1033 1 0.0
Fe4 Fe+2 0.7688 0.618 0.2476 1 0.0
Fe2 Fe+2 0.4722 0.367 0.1796 1 0.0
O6 O-2 0.8929 0.1182 0.2024 1 0.0
O4 O-2 0.4956 0.3937 0.4187 1 0.0
O3 O-2 0.863 0.2141 0.4428 1 0.0
O1 O-2 0.7514 0.4413 0.2327 1 0.0
P1 P+5 0.7605 0.1294 0.3159 1 0.0
O2 O-2 0.5398 0.1691 0.2429 1 0.0
O8 O-2 0.1624 0.4054 0.5071 1 0.0
O5 O-2 0.3274 0.2023 0.4858 1 0.0
O7 O-2 0.1798 0.3071 0.2616 1 0.0
P2 P+5 0.2958 0.3286 0.4255 1 0.0
